data_4082131
loop_
_publ_author_name
'Kumar, Kewal'
'Biot, Christophe'
'Carr\`ere-Kremer, S\'everine'
'Kremer, Laurent'
'Gu\'erardel, Yann'
'Roussel, Pascal'
'Kumar, Vipan'

_publ_section_title
;
 Base-Promoted Expedient Access to Spiroisatins: Synthesis and
 Antitubercular Evaluation of 1H-1,2,3-Triazole-Tethered
 Spiroisatin--Ferrocene and Isatin--Ferrocene Conjugates
;
_journal_issue 24
_journal_name_full Organometallics
_journal_page_first 7386
_journal_paper_doi 10.1021/om4009229
_journal_volume 32
_journal_year 2013
_chemical_formula_moiety 'C10 H8 F1 N1 O3'
_chemical_formula_sum 'C10 H8 F N O3'
_chemical_formula_weight 209.18
_space_group_IT_number 14
_symmetry_cell_setting monoclinic
_symmetry_space_group_name_Hall '-P 2yn'
_symmetry_space_group_name_H-M 'P 1 21/n 1'
_atom_sites_solution_hydrogens difmap
_atom_sites_solution_primary direct
_cell_angle_alpha 90
_cell_angle_beta 97.601(3)
_cell_angle_gamma 90
_cell_formula_units_Z 4
_cell_length_a 11.4436(6)
_cell_length_b 5.2965(3)
_cell_length_c 15.8782(9)
_cell_measurement_reflns_used 6208
_cell_measurement_temperature 293
_cell_measurement_theta_max 27
_cell_measurement_theta_min 2
_cell_volume 953.94(9)
_computing_cell_refinement 'Apex2 (Bruker AXS, 2006)'
_computing_data_collection 'Apex2 (Bruker AXS, 2006)'
_computing_data_reduction 'Apex2 (Bruker AXS, 2006)'
_computing_molecular_graphics 'CAMERON (Watkin et al., 1996)'
_computing_publication_material 'CRYSTALS (Betteridge et al., 2003)'
_computing_structure_refinement 'CRYSTALS (Betteridge et al., 2003)'
_computing_structure_solution 'SHELXS 86 (Sheldrick, 1986)'
_diffrn_ambient_temperature 293
_diffrn_measured_fraction_theta_full 0.997
_diffrn_measured_fraction_theta_max 0.986
_diffrn_measurement_device Area
_diffrn_measurement_device_type 'Bruker Kappa Apex2'
_diffrn_measurement_method '\f & \w scans'
_diffrn_radiation_monochromator graphite
_diffrn_radiation_type 'Mo K\a'
_diffrn_radiation_wavelength 0.71073
_diffrn_reflns_av_R_equivalents 0.054
_diffrn_reflns_limit_h_max 14
_diffrn_reflns_limit_h_min -14
_diffrn_reflns_limit_k_max 6
_diffrn_reflns_limit_k_min -6
_diffrn_reflns_limit_l_max 19
_diffrn_reflns_limit_l_min -18
_diffrn_reflns_number 14778
_diffrn_reflns_theta_full 25.823
_diffrn_reflns_theta_max 26.622
_diffrn_reflns_theta_min 2.348
_diffrn_standards_number 0
_exptl_absorpt_coefficient_mu 0.121
_exptl_absorpt_correction_T_max 0.97
_exptl_absorpt_correction_T_min 0.79
_exptl_absorpt_correction_type multi-scan
_exptl_absorpt_process_details 'SADABS (Siemens, 1996)'
_exptl_crystal_colour no
_exptl_crystal_density_diffrn 1.456
_exptl_crystal_density_method 'not measured'
_exptl_crystal_description platelet
_exptl_crystal_F_000 432
_exptl_crystal_size_max 0.350
_exptl_crystal_size_mid 0.320
_exptl_crystal_size_min 0.250
_refine_diff_density_max 0.38
_refine_diff_density_min -0.20
_refine_ls_extinction_method None
_refine_ls_goodness_of_fit_ref 1.1209
_refine_ls_hydrogen_treatment constr
_refine_ls_matrix_type full
_refine_ls_number_parameters 136
_refine_ls_number_reflns 1110
_refine_ls_number_restraints 0
_refine_ls_R_factor_all 0.1011
_refine_ls_R_factor_gt 0.0552
_refine_ls_shift/su_max 0.0001009
_refine_ls_shift/su_mean 0.0000112
_refine_ls_structure_factor_coef F
_refine_ls_weighting_details
;
 Method, part 1, Chebychev polynomial, (Watkin, 1994, Prince, 1982) 
 [weight] = 1.0/[A~0~*T~0~(x)+A~1~*T~1~(x) ... +A~n-1~]*T~n-1~(x)] 
 where A~i~ are the Chebychev coefficients listed below and x= Fcalc/Fmax 
 Method = Robust Weighting (Prince, 1982) 
 W = [weight] * [1-(deltaF/6*sigmaF)^2^]^2^ 
 A~i~ are: 
 0.250 0.176 0.760E-01 
;
_refine_ls_weighting_scheme calc
_refine_ls_wR_factor_all 0.1414
_refine_ls_wR_factor_gt 0.0572
_refine_ls_wR_factor_ref 0.0528
_reflns_limit_h_max 14
_reflns_limit_h_min -14
_reflns_limit_k_max 6
_reflns_limit_k_min 0
_reflns_limit_l_max 19
_reflns_limit_l_min 0
_reflns_number_gt 1272
_reflns_number_total 1976
_reflns_threshold_expression I>2.0\s(I)
_oxford_diffrn_Wilson_B_factor 4.03
_oxford_diffrn_Wilson_scale 13.00
_oxford_refine_ls_r_factor_ref 0.0486
_oxford_refine_ls_scale 0.2811(9)
_oxford_reflns_number_all 1971
_oxford_reflns_threshold_expression_ref I>0.0\s(I)
_cod_data_source_file om4009229_si_001.cif
_cod_data_source_block 1
_cod_original_sg_symbol_H-M 'P 1 21/n 1 '
_cod_original_formula_sum 'C10 H8 F1 N1 O3'
_cod_database_code 4082131

loop_
_symmetry_equiv_pos_as_xyz
x,y,z
-x,-y,-z
-x+1/2,y+1/2,-z+1/2
x+1/2,-y+1/2,z+1/2

loop_
_atom_site_label
_atom_site_type_symbol
_atom_site_fract_x
_atom_site_fract_y
_atom_site_fract_z
_atom_site_U_iso_or_equiv
_atom_site_occupancy
_atom_site_adp_type
_atom_site_refinement_flags_posn
F2 F -0.03172(18) 0.4087(6) 0.08901(13) 0.1058 1.0000 Uani .
C2 C -0.0315(3) 0.5148(8) 0.16674(19) 0.0643 1.0000 Uani .
C3 C -0.1178(3) 0.6838(7) 0.1784(2) 0.0614 1.0000 Uani .
C4 C -0.1182(2) 0.7985(6) 0.2560(2) 0.0545 1.0000 Uani .
C5 C -0.0295(2) 0.7354(5) 0.32075(17) 0.0417 1.0000 Uani .
N6 N -0.01147(19) 0.8221(5) 0.40450(15) 0.0465 1.0000 Uani .
C7 C 0.0864(2) 0.7214(5) 0.44883(18) 0.0422 1.0000 Uani .
O8 O 0.12634(17) 0.7639(4) 0.52251(13) 0.0540 1.0000 Uani .
C9 C 0.1404(2) 0.5384(5) 0.38794(17) 0.0405 1.0000 Uani .
C10 C 0.0570(2) 0.5631(6) 0.30713(17) 0.0429 1.0000 Uani .
C11 C 0.0584(2) 0.4492(7) 0.23033(19) 0.0604 1.0000 Uani .
O12 O 0.25593(15) 0.6187(4) 0.37865(12) 0.0513 1.0000 Uani .
C13 C 0.3352(3) 0.4688(7) 0.4349(3) 0.0735 1.0000 Uani .
C14 C 0.2640(3) 0.2636(7) 0.4663(3) 0.0835 1.0000 Uani .
O15 O 0.14925(16) 0.2927(4) 0.41971(14) 0.0518 1.0000 Uani .
H31 H -0.1765 0.7250 0.1327 0.0757 1.0000 Uiso R
H41 H -0.1767 0.9166 0.2658 0.0678 1.0000 Uiso R
H61 H -0.0573 0.9322 0.4251 0.0363 1.0000 Uiso R
H111 H 0.1179 0.3319 0.2198 0.0746 1.0000 Uiso R
H132 H 0.3737 0.5734 0.4829 0.0959 1.0000 Uiso R
H131 H 0.3936 0.3986 0.4014 0.0957 1.0000 Uiso R
H142 H 0.2605 0.2808 0.5275 0.1067 1.0000 Uiso R
H141 H 0.2940 0.0963 0.4529 0.1064 1.0000 Uiso R

loop_
_atom_site_aniso_label
_atom_site_aniso_U_11
_atom_site_aniso_U_22
_atom_site_aniso_U_33
_atom_site_aniso_U_23
_atom_site_aniso_U_13
_atom_site_aniso_U_12
F2 0.0715(13) 0.182(3) 0.0593(13) -0.0432(15) -0.0093(10) 0.0218(15)
C2 0.0448(16) 0.102(3) 0.0449(18) -0.0188(18) 0.0011(14) -0.0012(17)
C3 0.0402(16) 0.088(3) 0.0531(19) 0.0019(18) -0.0045(13) -0.0047(17)
C4 0.0335(14) 0.065(2) 0.063(2) -0.0020(16) -0.0032(13) 0.0048(14)
C5 0.0323(12) 0.0465(16) 0.0463(16) -0.0018(14) 0.0047(11) -0.0026(12)
N6 0.0351(11) 0.0502(14) 0.0531(15) -0.0091(11) 0.0023(10) 0.0107(10)
C7 0.0348(13) 0.0431(16) 0.0489(17) 0.0003(14) 0.0057(12) -0.0026(12)
O8 0.0487(11) 0.0639(14) 0.0467(12) -0.0089(11) -0.0033(9) 0.0101(10)
C9 0.0280(12) 0.0435(16) 0.0496(16) 0.0007(13) 0.0033(11) -0.0015(11)
C10 0.0315(12) 0.0540(17) 0.0430(15) -0.0037(14) 0.0039(11) -0.0016(12)
C11 0.0384(15) 0.084(2) 0.057(2) -0.0141(18) 0.0005(14) 0.0097(16)
O12 0.0283(9) 0.0623(13) 0.0635(13) 0.0067(11) 0.0064(9) -0.0030(9)
C13 0.0358(16) 0.073(2) 0.108(3) 0.015(2) -0.0060(17) 0.0063(16)
C14 0.0441(18) 0.070(2) 0.129(4) 0.021(2) -0.018(2) 0.0019(17)
O15 0.0363(10) 0.0436(11) 0.0735(14) 0.0016(10) -0.0002(9) -0.0008(8)

loop_
_atom_type_symbol
_atom_type_scat_dispersion_real
_atom_type_scat_dispersion_imag
_atom_type_scat_Cromer_Mann_a1
_atom_type_scat_Cromer_Mann_b1
_atom_type_scat_Cromer_Mann_a2
_atom_type_scat_Cromer_Mann_b2
_atom_type_scat_Cromer_Mann_a3
_atom_type_scat_Cromer_Mann_b3
_atom_type_scat_Cromer_Mann_a4
_atom_type_scat_Cromer_Mann_b4
_atom_type_scat_Cromer_Mann_c
_atom_type_scat_source
C 0.0033 0.0016 2.3100 20.8439 1.0200 10.2075 1.5886 0.5687 0.8650 51.6512 0.2156 'International Tables Vol C 4.2.6.8 and 6.1.1.4'
H 0.0000 0.0000 0.4930 10.5109 0.3229 26.1257 0.1402 3.1424 0.0408 57.7998 0.0030 'International Tables Vol C 4.2.6.8 and 6.1.1.4'
N 0.0061 0.0033 12.2126 0.0057 3.1322 9.8933 2.0125 28.9975 1.1663 0.5826 -11.5290 'International Tables Vol C 4.2.6.8 and 6.1.1.4'
O 0.0106 0.0060 3.0485 13.2771 2.2868 5.7011 1.5463 0.3239 0.8670 32.9089 0.2508 'International Tables Vol C 4.2.6.8 and 6.1.1.4'
F 0.0171 0.0103 3.5392 10.2825 2.6412 4.2944 1.5170 0.2615 1.0243 26.1476 0.2776 'International Tables Vol C 4.2.6.8 and 6.1.1.4'

loop_
_geom_angle_atom_site_label_1
_geom_angle_atom_site_label_2
_geom_angle_atom_site_label_3
_geom_angle
_geom_angle_publ_flag
F2 C2 C3 118.7(3) yes
F2 C2 C11 118.1(3) yes
C3 C2 C11 123.1(3) yes
C2 C3 C4 120.0(3) yes
C2 C3 H31 120.1 no
C4 C3 H31 120.0 no
C3 C4 C5 118.0(3) yes
C3 C4 H41 121.7 no
C5 C4 H41 120.3 no
C4 C5 N6 129.0(3) yes
C4 C5 C10 120.8(3) yes
N6 C5 C10 110.3(2) yes
C5 N6 C7 112.0(2) yes
C5 N6 H61 123.6 no
C7 N6 H61 124.3 no
N6 C7 O8 127.3(3) yes
N6 C7 C9 107.0(2) yes
O8 C7 C9 125.6(2) yes
C7 C9 C10 102.6(2) yes
C7 C9 O12 109.3(2) yes
C10 C9 O12 112.5(2) yes
C7 C9 O15 111.9(2) yes
C10 C9 O15 113.5(2) yes
O12 C9 O15 107.1(2) yes
C9 C10 C5 108.1(2) yes
C9 C10 C11 130.2(2) yes
C5 C10 C11 121.7(3) yes
C2 C11 C10 116.5(3) yes
C2 C11 H111 120.9 no
C10 C11 H111 122.6 no
C9 O12 C13 107.0(2) yes
O12 C13 C14 106.6(2) yes
O12 C13 H132 110.4 no
C14 C13 H132 111.0 no
O12 C13 H131 107.0 no
C14 C13 H131 110.4 no
H132 C13 H131 111.2 no
C13 C14 O15 104.8(3) yes
C13 C14 H142 111.1 no
O15 C14 H142 110.3 no
C13 C14 H141 111.4 no
O15 C14 H141 108.0 no
H142 C14 H141 111.0 no
C14 O15 C9 107.8(2) yes

loop_
_geom_bond_atom_site_label_1
_geom_bond_atom_site_label_2
_geom_bond_distance
_geom_bond_publ_flag
F2 C2 1.356(3) yes
C2 C3 1.364(5) yes
C2 C11 1.387(4) yes
C3 C4 1.375(4) yes
C3 H31 0.947 no
C4 C5 1.386(4) yes
C4 H41 0.944 no
C5 N6 1.396(3) yes
C5 C10 1.385(4) yes
N6 C7 1.351(3) yes
N6 H61 0.876 no
C7 O8 1.219(3) yes
C7 C9 1.554(4) yes
C9 C10 1.500(4) yes
C9 O12 1.415(3) yes
C9 O15 1.394(3) yes
C10 C11 1.362(4) yes
C11 H111 0.953 no
O12 C13 1.428(4) yes
C13 C14 1.483(5) yes
C13 H132 0.996 no
C13 H131 0.981 no
C14 O15 1.428(4) yes
C14 H142 0.983 no
C14 H141 0.983 no

loop_
_geom_hbond_atom_site_label_D
_geom_hbond_atom_site_label_H
_geom_hbond_atom_site_label_A
_geom_hbond_site_symmetry_A
_geom_hbond_angle_DHA
_geom_hbond_distance_DH
_geom_hbond_distance_HA
_geom_hbond_distance_DA
_geom_hbond_publ_flag
N6 H61 O8 2_576 166.00(9) 0.876 2.021 2.878(4) yes
C11 H111 O12 3_545 151.54(9) 0.953 2.530 3.398(4) yes
